data_7049767
loop_
_publ_author_name
'Yang, Mengxi'
'Hirai, Masato'
'Gabba\"i, Fran\,cois P'

_publ_section_title
;
 Phosphonium-stibonium and bis-stibonium cations as pnictogen-bonding
 catalysts for the transfer hydrogenation of quinolines.
;
_journal_issue 20
_journal_name_full 'Dalton transactions (Cambridge, England : 2003)'
_journal_page_first 6685
_journal_page_last 6689
_journal_paper_doi 10.1039/c9dt01357a
_journal_volume 48
_journal_year 2019
_chemical_formula_moiety 'C31 H27 P Sb, B F4'
_chemical_formula_sum 'C31 H27 B F4 P Sb'
_chemical_formula_weight 639.05
_space_group_crystal_system orthorhombic
_space_group_IT_number 19
_space_group_name_Hall 'P 2ac 2ab'
_space_group_name_H-M_alt 'P 21 21 21'
_symmetry_space_group_name_Hall 'P 2ac 2ab'
_symmetry_space_group_name_H-M 'P 21 21 21'
_atom_sites_solution_hydrogens geom
_audit_creation_date 2018-03-01
_audit_creation_method
;
Olex2 1.2
(compiled 2017.08.10 svn.r3458 for OlexSys, GUI svn.r5381)
;
_audit_update_record
;
2019-03-12 deposited with the CCDC.    2019-04-17 downloaded from the CCDC.
;
_cell_angle_alpha 90
_cell_angle_beta 90
_cell_angle_gamma 90
_cell_formula_units_Z 4
_cell_length_a 10.7939(5)
_cell_length_b 12.0638(5)
_cell_length_c 21.0206(10)
_cell_measurement_reflns_used 4662
_cell_measurement_temperature 110
_cell_measurement_theta_max 22.37
_cell_measurement_theta_min 2.53
_cell_volume 2737.2(2)
_computing_cell_refinement 'SAINT v8.34A (Bruker, 2013)'
_computing_data_reduction 'SAINT v8.34A (Bruker, 2013)'
_computing_molecular_graphics 'Olex2 (Dolomanov et al., 2009)'
_computing_publication_material 'Olex2 (Dolomanov et al., 2009)'
_computing_structure_refinement 'XL (Sheldrick, 2008)'
_diffrn_ambient_temperature 110.0
_diffrn_measured_fraction_theta_full 1.000
_diffrn_measured_fraction_theta_max 0.999
_diffrn_measurement_device_type 'Bruker APEX-II CCD'
_diffrn_measurement_method '\f and \w scans'
_diffrn_radiation_type MoK\a
_diffrn_radiation_wavelength 0.71073
_diffrn_reflns_av_R_equivalents 0.1074
_diffrn_reflns_av_unetI/netI 0.0562
_diffrn_reflns_Laue_measured_fraction_full 1.000
_diffrn_reflns_Laue_measured_fraction_max 0.999
_diffrn_reflns_limit_h_max 13
_diffrn_reflns_limit_h_min -14
_diffrn_reflns_limit_k_max 15
_diffrn_reflns_limit_k_min -15
_diffrn_reflns_limit_l_max 27
_diffrn_reflns_limit_l_min -27
_diffrn_reflns_number 47592
_diffrn_reflns_point_group_measured_fraction_full 1.000
_diffrn_reflns_point_group_measured_fraction_max 0.999
_diffrn_reflns_theta_full 26.000
_diffrn_reflns_theta_max 27.499
_diffrn_reflns_theta_min 1.938
_diffrn_standards_number 0
_exptl_absorpt_coefficient_mu 1.113
_exptl_absorpt_correction_T_max 0.7456
_exptl_absorpt_correction_T_min 0.6073
_exptl_absorpt_correction_type multi-scan
_exptl_absorpt_process_details
'SADABS-2014/5 (Bruker,2014/5) was used for absorption correction. wR2(int) was 0.0952 before and 0.0871 after correction. The Ratio of minimum to maximum transmission is 0.8145. The \l/2 correction factor is 0.00150.'
_exptl_crystal_colour colourless
_exptl_crystal_colour_primary colourless
_exptl_crystal_density_diffrn 1.551
_exptl_crystal_description plate
_exptl_crystal_F_000 1280
_exptl_crystal_size_max 0.24
_exptl_crystal_size_mid 0.24
_exptl_crystal_size_min 0.07
_refine_diff_density_max 0.649
_refine_diff_density_min -0.968
_refine_diff_density_rms 0.098
_refine_ls_abs_structure_details
;
 Flack x determined using 2200 quotients [(I+)-(I-)]/[(I+)+(I-)]
 (Parsons, Flack and Wagner, Acta Cryst. B69 (2013) 249-259).
;
_refine_ls_abs_structure_Flack -0.004(16)
_refine_ls_extinction_method none
_refine_ls_goodness_of_fit_ref 1.064
_refine_ls_hydrogen_treatment constr
_refine_ls_matrix_type full
_refine_ls_number_parameters 372
_refine_ls_number_reflns 6282
_refine_ls_number_restraints 2
_refine_ls_restrained_S_all 1.064
_refine_ls_R_factor_all 0.0491
_refine_ls_R_factor_gt 0.0404
_refine_ls_shift/su_max 0.000
_refine_ls_shift/su_mean 0.000
_refine_ls_structure_factor_coef Fsqd
_refine_ls_weighting_details 'w=1/[\s^2^(Fo^2^)+(0.0351P)^2^+2.0977P] where P=(Fo^2^+2Fc^2^)/3'
_refine_ls_weighting_scheme calc
_refine_ls_wR_factor_gt 0.0850
_refine_ls_wR_factor_ref 0.0892
_reflns_Friedel_coverage 0.779
_reflns_Friedel_fraction_full 1.000
_reflns_Friedel_fraction_max 0.999
_reflns_number_gt 5511
_reflns_number_total 6282
_reflns_threshold_expression 'I > 2\s(I)'
_cod_data_source_file c9dt01357a2.cif
_cod_data_source_block '[3][BF4]'
_cod_depositor_comments 'Adding full bibliography for 7049767--7049769.cif.'
_cod_database_code 7049767
_shelx_shelxl_version_number 2014/7
_shelx_space_group_comment
;
The symmetry employed for this shelxl refinement is uniquely defined
by the following loop, which should always be used as a source of
symmetry information in preference to the above space-group names.
They are only intended as comments.
;
_olex2_refinement_description
;
1. Fixed Uiso
 At 1.2 times of:
  All C(H) groups
 At 1.5 times of:
  All C(H,H,H) groups
2. Rigid bond restraints
 F3, B1, F1A
 with sigma for 1-2 distances of 0.01 and sigma for 1-3 distances of 0.01
3. Others
 Sof(F1A)=Sof(F2A)=Sof(F3A)=1-FVAR(1)
 Sof(F1)=Sof(F2)=Sof(F3)=FVAR(1)
4.a Aromatic/amide H refined with riding coordinates:
 C3(H3), C4(H4), C5(H5), C6(H6), C24(H24), C23(H23), C22(H22), C21(H21),
 C20(H20), C30(H30), C29(H29), C28(H28), C27(H27), C26(H26), C8(H8), C9(H9),
 C10(H10), C11(H11), C12(H12), C14(H14), C15(H15), C16(H16), C17(H17), C18(H18)
4.b Idealised Me refined as rotating group:
 C31(H31A,H31B,H31C)
;
_olex2_submission_special_instructions 'No special instructions were received'

loop_
_space_group_symop_operation_xyz
'x, y, z'
'-x+1/2, -y, z+1/2'
'-x, y+1/2, -z+1/2'
'x+1/2, -y+1/2, -z'

loop_
_atom_site_label
_atom_site_type_symbol
_atom_site_fract_x
_atom_site_fract_y
_atom_site_fract_z
_atom_site_U_iso_or_equiv
_atom_site_adp_type
_atom_site_occupancy
_atom_site_site_symmetry_order
_atom_site_calc_flag
_atom_site_refinement_flags_posn
_atom_site_refinement_flags_adp
_atom_site_refinement_flags_occupancy
_atom_site_disorder_assembly
_atom_site_disorder_group
Sb1 Sb -0.56902(4) -0.33075(3) -0.15063(2) 0.02138(11) Uani 1 1 d . . . . .
P1 P -0.77287(15) -0.28783(13) -0.28020(8) 0.0198(3) Uani 1 1 d . . . . .
F4 F -0.3954(6) -0.4110(4) -0.3174(2) 0.0603(16) Uani 1 1 d . . . . .
C2 C -0.7356(6) -0.4293(5) -0.2612(3) 0.0188(12) Uani 1 1 d . . . . .
C3 C -0.7889(6) -0.5140(5) -0.2979(3) 0.0228(13) Uani 1 1 d . . . . .
H3 H -0.8426 -0.4959 -0.3322 0.027 Uiso 1 1 calc R . . . .
C4 C -0.7632(6) -0.6249(5) -0.2842(3) 0.0275(14) Uani 1 1 d . . . . .
H4 H -0.7987 -0.6821 -0.3093 0.033 Uiso 1 1 calc R . . . .
C5 C -0.6867(6) -0.6513(5) -0.2344(3) 0.0232(14) Uani 1 1 d . . . . .
H5 H -0.6701 -0.7268 -0.2245 0.028 Uiso 1 1 calc R . . . .
C6 C -0.6334(6) -0.5672(5) -0.1982(3) 0.0228(13) Uani 1 1 d . . . . .
H6 H -0.5796 -0.5864 -0.1642 0.027 Uiso 1 1 calc R . . . .
C1 C -0.6568(6) -0.4562(5) -0.2106(3) 0.0181(12) Uani 1 1 d . . . . .
C31 C -0.6395(6) -0.2099(5) -0.3033(3) 0.0241(13) Uani 1 1 d . . . . .
H31A H -0.5934 -0.2508 -0.3359 0.036 Uiso 1 1 calc GR . . . .
H31B H -0.5862 -0.1981 -0.2661 0.036 Uiso 1 1 calc GR . . . .
H31C H -0.6656 -0.1380 -0.3204 0.036 Uiso 1 1 calc GR . . . .
C19 C -0.8431(6) -0.2269(5) -0.2111(3) 0.0208(13) Uani 1 1 d . . . . .
C24 C -0.9178(6) -0.2930(5) -0.1721(3) 0.0240(13) Uani 1 1 d . . . . .
H24 H -0.9288 -0.3692 -0.1819 0.029 Uiso 1 1 calc R . . . .
C23 C -0.9753(6) -0.2484(6) -0.1195(3) 0.0259(14) Uani 1 1 d . . . . .
H23 H -1.0274 -0.2935 -0.0939 0.031 Uiso 1 1 calc R . . . .
C22 C -0.9573(6) -0.1370(5) -0.1038(3) 0.0297(16) Uani 1 1 d . . . . .
H22 H -0.9966 -0.1063 -0.0674 0.036 Uiso 1 1 calc R . . . .
C21 C -0.8818(6) -0.0717(5) -0.1416(3) 0.0311(15) Uani 1 1 d . . . . .
H21 H -0.8688 0.0039 -0.1309 0.037 Uiso 1 1 calc R . . . .
C20 C -0.8248(7) -0.1160(5) -0.1953(3) 0.0279(15) Uani 1 1 d . . . . .
H20 H -0.7734 -0.0707 -0.2212 0.033 Uiso 1 1 calc R . . . .
C25 C -0.8798(6) -0.2839(5) -0.3456(3) 0.0240(13) Uani 1 1 d . . . . .
C30 C -1.0023(6) -0.2512(5) -0.3375(3) 0.0276(15) Uani 1 1 d . . . . .
H30 H -1.0321 -0.2334 -0.2962 0.033 Uiso 1 1 calc R . . . .
C29 C -1.0803(8) -0.2445(5) -0.3891(3) 0.0361(16) Uani 1 1 d . . . . .
H29 H -1.1643 -0.2232 -0.3833 0.043 Uiso 1 1 calc R . . . .
C28 C -1.0369(7) -0.2687(5) -0.4496(4) 0.0345(17) Uani 1 1 d . . . . .
H28 H -1.0905 -0.2621 -0.4853 0.041 Uiso 1 1 calc R . . . .
C27 C -0.9154(7) -0.3024(5) -0.4582(3) 0.0324(15) Uani 1 1 d . . . . .
H27 H -0.8862 -0.3203 -0.4996 0.039 Uiso 1 1 calc R . . . .
C26 C -0.8364(7) -0.3101(5) -0.4065(3) 0.0277(15) Uani 1 1 d . . . . .
H26 H -0.7530 -0.3330 -0.4123 0.033 Uiso 1 1 calc R . . . .
C7 C -0.6810(6) -0.3606(5) -0.0680(3) 0.0210(13) Uani 1 1 d . . . . .
C8 C -0.7510(6) -0.4560(5) -0.0581(3) 0.0260(15) Uani 1 1 d . . . . .
H8 H -0.7474 -0.5147 -0.0881 0.031 Uiso 1 1 calc R . . . .
C9 C -0.8256(7) -0.4663(6) -0.0048(3) 0.0286(15) Uani 1 1 d . . . . .
H9 H -0.8732 -0.5317 0.0013 0.034 Uiso 1 1 calc R . . . .
C10 C -0.8311(7) -0.3813(6) 0.0395(3) 0.0303(16) Uani 1 1 d . . . . .
H10 H -0.8813 -0.3887 0.0764 0.036 Uiso 1 1 calc R . . . .
C11 C -0.7632(7) -0.2858(6) 0.0298(3) 0.0316(16) Uani 1 1 d . . . . .
H11 H -0.7678 -0.2273 0.0600 0.038 Uiso 1 1 calc R . . . .
C12 C -0.6880(6) -0.2741(5) -0.0237(3) 0.0246(13) Uani 1 1 d . . . . .
H12 H -0.6418 -0.2080 -0.0301 0.030 Uiso 1 1 calc R . . . .
C13 C -0.4099(6) -0.4283(5) -0.1242(3) 0.0212(13) Uani 1 1 d . . . . .
C14 C -0.4000(7) -0.4805(5) -0.0651(3) 0.0275(15) Uani 1 1 d . . . . .
H14 H -0.4705 -0.4861 -0.0383 0.033 Uiso 1 1 calc R . . . .
C15 C -0.2871(7) -0.5243(6) -0.0454(4) 0.0322(16) Uani 1 1 d . . . . .
H15 H -0.2804 -0.5586 -0.0049 0.039 Uiso 1 1 calc R . . . .
C16 C -0.1843(7) -0.5178(5) -0.0849(3) 0.0314(16) Uani 1 1 d . . . . .
H16 H -0.1069 -0.5465 -0.0711 0.038 Uiso 1 1 calc R . . . .
C17 C -0.1946(6) -0.4698(5) -0.1445(4) 0.0314(15) Uani 1 1 d . . . . .
H17 H -0.1251 -0.4686 -0.1723 0.038 Uiso 1 1 calc R . . . .
C18 C -0.3070(6) -0.4229(5) -0.1638(3) 0.0243(14) Uani 1 1 d . . . . .
H18 H -0.3130 -0.3873 -0.2040 0.029 Uiso 1 1 calc R . . . .
B1 B -0.4201(7) -0.4025(6) -0.3809(3) 0.0165(13) Uani 1 1 d . U . . .
F1 F -0.3969(17) -0.2850(15) -0.3960(7) 0.044(5) Uani 0.57(5) 1 d . . P A 1
F2 F -0.3627(19) -0.466(3) -0.4196(8) 0.062(6) Uani 0.57(5) 1 d . . P A 1
F3 F -0.551(2) -0.4127(19) -0.3827(12) 0.047(4) Uani 0.57(5) 1 d . U P A 1
F1A F -0.536(3) -0.381(3) -0.4012(16) 0.053(7) Uani 0.43(5) 1 d . U P A 2
F2A F -0.339(3) -0.336(3) -0.4078(8) 0.071(10) Uani 0.43(5) 1 d . . P A 2
F3A F -0.394(2) -0.514(2) -0.4080(15) 0.055(6) Uani 0.43(5) 1 d . . P A 2

loop_
_atom_site_aniso_label
_atom_site_aniso_U_11
_atom_site_aniso_U_22
_atom_site_aniso_U_33
_atom_site_aniso_U_23
_atom_site_aniso_U_13
_atom_site_aniso_U_12
Sb1 0.02413(19) 0.01876(17) 0.02123(18) -0.00082(17) -0.00256(18) -0.00061(17)
P1 0.0198(8) 0.0194(7) 0.0201(8) -0.0008(6) -0.0002(7) 0.0029(6)
F4 0.099(5) 0.047(3) 0.035(2) -0.003(2) -0.012(3) 0.002(3)
C2 0.015(3) 0.019(3) 0.022(3) 0.002(2) 0.000(2) 0.001(2)
C3 0.021(3) 0.024(3) 0.024(3) -0.002(2) -0.003(3) -0.001(3)
C4 0.029(4) 0.025(3) 0.028(3) -0.007(3) -0.001(3) -0.002(3)
C5 0.026(3) 0.018(3) 0.025(3) -0.001(2) 0.003(3) 0.000(3)
C6 0.020(3) 0.024(3) 0.024(3) -0.002(3) -0.005(3) 0.004(2)
C1 0.023(3) 0.016(3) 0.015(3) -0.001(2) 0.001(2) -0.002(2)
C31 0.020(3) 0.022(3) 0.030(3) 0.000(3) 0.001(3) 0.001(2)
C19 0.017(3) 0.022(3) 0.024(3) 0.000(2) 0.000(3) 0.001(2)
C24 0.019(3) 0.025(3) 0.028(3) -0.001(2) 0.004(3) -0.003(3)
C23 0.021(3) 0.032(3) 0.025(3) 0.002(3) 0.002(3) -0.002(3)
C22 0.029(4) 0.038(4) 0.022(3) -0.010(3) 0.001(3) 0.004(3)
C21 0.034(4) 0.026(3) 0.033(4) -0.008(3) -0.007(3) 0.000(3)
C20 0.028(4) 0.024(3) 0.032(4) -0.001(3) 0.002(3) -0.002(3)
C25 0.026(3) 0.020(3) 0.026(3) 0.000(3) 0.000(3) 0.002(2)
C30 0.028(4) 0.025(3) 0.030(4) 0.001(3) -0.005(3) 0.002(3)
C29 0.031(4) 0.033(3) 0.044(4) -0.001(3) -0.012(4) 0.004(3)
C28 0.040(5) 0.026(3) 0.037(4) -0.001(3) -0.020(3) 0.000(3)
C27 0.042(4) 0.031(3) 0.024(3) -0.003(2) -0.004(3) 0.004(3)
C26 0.030(4) 0.026(4) 0.028(3) -0.003(3) 0.002(3) 0.003(3)
C7 0.024(3) 0.018(3) 0.021(3) 0.001(2) -0.003(3) 0.002(2)
C8 0.032(4) 0.020(3) 0.026(3) -0.001(3) 0.001(3) -0.001(3)
C9 0.031(4) 0.030(4) 0.025(3) 0.002(3) 0.000(3) -0.001(3)
C10 0.030(4) 0.036(4) 0.025(4) 0.002(3) 0.003(3) 0.005(3)
C11 0.032(4) 0.034(4) 0.029(4) -0.011(3) 0.001(3) 0.008(3)
C12 0.020(3) 0.025(3) 0.029(3) -0.003(3) 0.000(3) 0.000(3)
C13 0.019(3) 0.018(3) 0.026(3) -0.004(2) -0.007(3) -0.002(2)
C14 0.033(4) 0.027(3) 0.022(3) 0.000(3) -0.003(3) 0.000(3)
C15 0.037(4) 0.028(4) 0.031(4) 0.003(3) -0.008(3) -0.003(3)
C16 0.028(4) 0.026(3) 0.040(4) -0.006(3) -0.012(3) 0.000(3)
C17 0.026(3) 0.025(3) 0.043(4) -0.005(3) -0.002(3) -0.002(2)
C18 0.034(4) 0.015(3) 0.024(4) -0.003(2) -0.001(3) -0.004(2)
B1 0.007(3) 0.030(3) 0.013(3) -0.008(2) -0.003(3) 0.000(3)
F1 0.048(9) 0.051(8) 0.034(6) 0.007(5) -0.001(5) -0.012(6)
F2 0.050(9) 0.084(16) 0.051(7) -0.022(9) 0.014(6) 0.023(9)
F3 0.021(5) 0.049(9) 0.070(12) -0.022(7) 0.018(7) -0.010(5)
F1A 0.029(11) 0.073(18) 0.056(15) -0.035(11) -0.008(9) 0.003(10)
F2A 0.082(18) 0.081(18) 0.050(8) -0.001(9) 0.009(9) -0.035(16)
F3A 0.047(12) 0.046(11) 0.073(13) -0.035(9) -0.007(9) 0.016(8)

loop_
_atom_type_symbol
_atom_type_description
_atom_type_scat_dispersion_real
_atom_type_scat_dispersion_imag
_atom_type_scat_source
C C 0.0033 0.0016 'International Tables Vol C Tables 4.2.6.8 and 6.1.1.4'
H H 0.0000 0.0000 'International Tables Vol C Tables 4.2.6.8 and 6.1.1.4'
B B 0.0013 0.0007 'International Tables Vol C Tables 4.2.6.8 and 6.1.1.4'
F F 0.0171 0.0103 'International Tables Vol C Tables 4.2.6.8 and 6.1.1.4'
P P 0.1023 0.0942 'International Tables Vol C Tables 4.2.6.8 and 6.1.1.4'
Sb Sb -0.5866 1.5461 'International Tables Vol C Tables 4.2.6.8 and 6.1.1.4'

loop_
_geom_angle_atom_site_label_1
_geom_angle_atom_site_label_2
_geom_angle_atom_site_label_3
_geom_angle
C7 Sb1 C1 96.1(2)
C7 Sb1 C13 98.5(2)
C13 Sb1 C1 96.7(2)
C31 P1 C2 112.3(3)
C31 P1 C19 110.2(3)
C31 P1 C25 107.3(3)
C19 P1 C2 107.6(3)
C19 P1 C25 109.7(3)
C25 P1 C2 109.8(3)
C3 C2 P1 118.5(5)
C1 C2 P1 121.6(4)
C1 C2 C3 119.8(5)
C2 C3 H3 119.9
C4 C3 C2 120.1(6)
C4 C3 H3 119.9
C3 C4 H4 120.0
C5 C4 C3 120.0(6)
C5 C4 H4 120.0
C4 C5 H5 120.1
C4 C5 C6 119.7(6)
C6 C5 H5 120.1
C5 C6 H6 119.1
C1 C6 C5 121.8(6)
C1 C6 H6 119.1
C2 C1 Sb1 122.7(4)
C6 C1 Sb1 118.8(4)
C6 C1 C2 118.4(5)
P1 C31 H31A 109.5
P1 C31 H31B 109.5
P1 C31 H31C 109.5
H31A C31 H31B 109.5
H31A C31 H31C 109.5
H31B C31 H31C 109.5
C24 C19 P1 119.0(4)
C20 C19 P1 121.7(5)
C20 C19 C24 119.3(6)
C19 C24 H24 119.7
C23 C24 C19 120.5(6)
C23 C24 H24 119.7
C24 C23 H23 119.9
C24 C23 C22 120.2(6)
C22 C23 H23 119.9
C23 C22 H22 120.2
C21 C22 C23 119.5(6)
C21 C22 H22 120.2
C22 C21 H21 119.8
C22 C21 C20 120.5(6)
C20 C21 H21 119.8
C19 C20 H20 120.0
C21 C20 C19 120.0(7)
C21 C20 H20 120.0
C30 C25 P1 121.6(6)
C30 C25 C26 119.7(6)
C26 C25 P1 118.6(5)
C25 C30 H30 119.9
C29 C30 C25 120.1(7)
C29 C30 H30 119.9
C30 C29 H29 119.9
C30 C29 C28 120.2(7)
C28 C29 H29 119.9
C29 C28 H28 119.9
C27 C28 C29 120.1(7)
C27 C28 H28 119.9
C28 C27 H27 120.0
C28 C27 C26 120.0(6)
C26 C27 H27 120.0
C25 C26 H26 120.1
C27 C26 C25 119.8(6)
C27 C26 H26 120.1
C8 C7 Sb1 124.4(5)
C8 C7 C12 119.2(6)
C12 C7 Sb1 116.3(4)
C7 C8 H8 119.6
C9 C8 C7 120.7(6)
C9 C8 H8 119.6
C8 C9 H9 120.0
C8 C9 C10 120.1(6)
C10 C9 H9 120.0
C9 C10 H10 120.1
C11 C10 C9 119.7(7)
C11 C10 H10 120.1
C10 C11 H11 119.6
C10 C11 C12 120.8(6)
C12 C11 H11 119.6
C7 C12 H12 120.3
C11 C12 C7 119.5(6)
C11 C12 H12 120.3
C14 C13 Sb1 122.5(5)
C18 C13 Sb1 117.1(4)
C18 C13 C14 119.5(6)
C13 C14 H14 119.9
C15 C14 C13 120.2(6)
C15 C14 H14 119.9
C14 C15 H15 120.0
C16 C15 C14 120.1(7)
C16 C15 H15 120.0
C15 C16 H16 120.0
C17 C16 C15 120.0(7)
C17 C16 H16 120.0
C16 C17 H17 120.0
C16 C17 C18 120.1(7)
C18 C17 H17 120.0
C13 C18 C17 120.0(6)
C13 C18 H18 120.0
C17 C18 H18 120.0
F4 B1 F1 104.5(7)
F4 B1 F3 102.3(12)
F4 B1 F3A 105.7(14)
F2 B1 F4 118.9(10)
F2 B1 F1 110.8(10)
F2 B1 F3 114.5(17)
F3 B1 F1 104.3(10)
F1A B1 F4 120.4(16)
F1A B1 F3A 103.1(16)
F2A B1 F4 109.7(9)
F2A B1 F1A 111.3(13)
F2A B1 F3A 105.3(13)

loop_
_geom_bond_atom_site_label_1
_geom_bond_atom_site_label_2
_geom_bond_distance
Sb1 C1 2.186(6)
Sb1 C7 2.148(6)
Sb1 C13 2.155(6)
P1 C2 1.798(6)
P1 C31 1.787(6)
P1 C19 1.795(6)
P1 C25 1.796(7)
F4 B1 1.366(7)
C2 C3 1.404(8)
C2 C1 1.401(8)
C3 H3 0.9500
C3 C4 1.397(9)
C4 H4 0.9500
C4 C5 1.371(9)
C5 H5 0.9500
C5 C6 1.392(9)
C6 H6 0.9500
C6 C1 1.387(8)
C31 H31A 0.9800
C31 H31B 0.9800
C31 H31C 0.9800
C19 C24 1.399(8)
C19 C20 1.393(8)
C24 H24 0.9500
C24 C23 1.377(9)
C23 H23 0.9500
C23 C22 1.398(9)
C22 H22 0.9500
C22 C21 1.385(10)
C21 H21 0.9500
C21 C20 1.392(10)
C20 H20 0.9500
C25 C30 1.390(9)
C25 C26 1.399(9)
C30 H30 0.9500
C30 C29 1.377(10)
C29 H29 0.9500
C29 C28 1.386(11)
C28 H28 0.9500
C28 C27 1.385(11)
C27 H27 0.9500
C27 C26 1.385(10)
C26 H26 0.9500
C7 C8 1.392(9)
C7 C12 1.399(8)
C8 H8 0.9500
C8 C9 1.384(9)
C9 H9 0.9500
C9 C10 1.387(10)
C10 H10 0.9500
C10 C11 1.380(10)
C11 H11 0.9500
C11 C12 1.395(9)
C12 H12 0.9500
C13 C14 1.396(9)
C13 C18 1.391(9)
C14 H14 0.9500
C14 C15 1.390(10)
C15 H15 0.9500
C15 C16 1.388(11)
C16 H16 0.9500
C16 C17 1.384(10)
C17 H17 0.9500
C17 C18 1.399(9)
C18 H18 0.9500
B1 F1 1.474(16)
B1 F2 1.275(19)
B1 F3 1.42(2)
B1 F1A 1.35(3)
B1 F2A 1.317(17)
B1 F3A 1.49(2)

loop_
_geom_torsion_atom_site_label_1
_geom_torsion_atom_site_label_2
_geom_torsion_atom_site_label_3
_geom_torsion_atom_site_label_4
_geom_torsion
Sb1 C7 C8 C9 -176.7(5)
Sb1 C7 C12 C11 177.3(5)
Sb1 C13 C14 C15 -167.6(5)
Sb1 C13 C18 C17 169.9(4)
P1 C2 C3 C4 -179.3(5)
P1 C2 C1 Sb1 -1.0(7)
P1 C2 C1 C6 179.2(5)
P1 C19 C24 C23 -178.5(5)
P1 C19 C20 C21 179.5(5)
P1 C25 C30 C29 177.1(5)
P1 C25 C26 C27 -176.8(5)
C2 P1 C19 C24 -34.2(6)
C2 P1 C19 C20 145.5(6)
C2 P1 C25 C30 110.2(5)
C2 P1 C25 C26 -72.5(6)
C2 C3 C4 C5 0.6(10)
C3 C2 C1 Sb1 179.9(4)
C3 C2 C1 C6 0.1(9)
C3 C4 C5 C6 -1.0(10)
C4 C5 C6 C1 0.9(10)
C5 C6 C1 Sb1 179.7(5)
C5 C6 C1 C2 -0.5(10)
C1 C2 C3 C4 -0.2(9)
C31 P1 C2 C3 -118.1(5)
C31 P1 C2 C1 62.8(6)
C31 P1 C19 C24 -157.0(5)
C31 P1 C19 C20 22.7(6)
C31 P1 C25 C30 -127.5(5)
C31 P1 C25 C26 49.8(6)
C19 P1 C2 C3 120.5(5)
C19 P1 C2 C1 -58.7(6)
C19 P1 C25 C30 -7.8(6)
C19 P1 C25 C26 169.4(5)
C19 C24 C23 C22 -1.5(10)
C24 C19 C20 C21 -0.8(10)
C24 C23 C22 C21 0.4(10)
C23 C22 C21 C20 0.5(10)
C22 C21 C20 C19 -0.3(11)
C20 C19 C24 C23 1.7(10)
C25 P1 C2 C3 1.1(6)
C25 P1 C2 C1 -178.0(5)
C25 P1 C19 C24 85.2(6)
C25 P1 C19 C20 -95.1(6)
C25 C30 C29 C28 -1.0(10)
C30 C25 C26 C27 0.5(9)
C30 C29 C28 C27 1.6(10)
C29 C28 C27 C26 -1.2(10)
C28 C27 C26 C25 0.2(10)
C26 C25 C30 C29 -0.1(9)
C7 C8 C9 C10 -0.2(10)
C8 C7 C12 C11 1.0(9)
C8 C9 C10 C11 1.0(11)
C9 C10 C11 C12 -0.7(11)
C10 C11 C12 C7 -0.2(10)
C12 C7 C8 C9 -0.7(10)
C13 C14 C15 C16 -1.1(10)
C14 C13 C18 C17 0.2(9)
C14 C15 C16 C17 -1.2(10)
C15 C16 C17 C18 3.0(10)
C16 C17 C18 C13 -2.5(9)
C18 C13 C14 C15 1.6(9)
